data_4077359
loop_
_publ_author_name
'Walker, Dennis A.'
'Woodman, Timothy J.'
'Hughes, David L.'
'Bochmann, Manfred'

_publ_section_title
;
 Reactions of Zinc Dialkyls with (Perfluorophenyl)boron Compounds:&#x00A0;
 Alkylzinc Cation Formation vs C6F5Transfer
;
_journal_issue 17
_journal_name_full Organometallics
_journal_page_first 3772
_journal_paper_doi 10.1021/om0103557
_journal_volume 20
_journal_year 2001
_chemical_formula_moiety 'C14 H35 O3 Zn, C24 B F20'
_chemical_formula_structural '[ZnEt(OEt2)3][B(C6F5)4]'
_chemical_formula_sum 'C38 H35 B F20 O3 Zn'
_chemical_formula_weight 995.84
_chemical_name_common DW3
_chemical_name_systematic
; 
 ? 
;
_space_group_IT_number 14
_symmetry_cell_setting monoclinic
_symmetry_space_group_name_Hall '-P 2ybc'
_symmetry_space_group_name_H-M 'P 1 21/c 1'
_atom_sites_solution_hydrogens geom
_atom_sites_solution_primary 'automated Patterson'
_atom_sites_solution_secondary difmap
_audit_creation_method SHELXL
_cell_angle_alpha 90.00
_cell_angle_beta 108.25(1)
_cell_angle_gamma 90.00
_cell_formula_units_Z 4
_cell_length_a 14.824(1)
_cell_length_b 15.947(1)
_cell_length_c 18.037(1)
_cell_measurement_temperature 140(2)
_cell_volume 4049.4(5)
_computing_cell_refinement 'DENZO (Otwinowski and Minor, 1985)'
_computing_data_collection 'MSC R-Axis-II control software'
_computing_data_reduction 'DENZO, SCALEPACK (Otwinowski and Minor, 1985)''
_computing_molecular_graphics 'ORTEP (Johnson, 1971)'
_computing_publication_material 'SHELXL-93 (Sheldrick, 1993)'
_computing_structure_refinement 'SHELXL-93 (Sheldrick, 1993)'
_computing_structure_solution 'SHELXS-86 (Sheldrick, 1990)'
_diffrn_ambient_temperature 140(2)
_diffrn_measurement_device 'Rigaku R-Axis-IIc'
_diffrn_measurement_method 'image-plate oscillation photos'
_diffrn_radiation_monochromator graphite
_diffrn_radiation_source 'rotating anode'
_diffrn_radiation_type Mo-K\a
_diffrn_radiation_wavelength 0.71073
_diffrn_reflns_av_R_equivalents 0.079
_diffrn_reflns_av_sigmaI/netI 0.0458
_diffrn_reflns_limit_h_max 17
_diffrn_reflns_limit_h_min -17
_diffrn_reflns_limit_k_max 19
_diffrn_reflns_limit_k_min -19
_diffrn_reflns_limit_l_max 21
_diffrn_reflns_limit_l_min -21
_diffrn_reflns_number 22855
_diffrn_reflns_theta_max 25.43
_diffrn_reflns_theta_min 1.74
_exptl_absorpt_coefficient_mu 0.736
_exptl_crystal_colour 'clear, colourless'
_exptl_crystal_density_diffrn 1.633
_exptl_crystal_description plates
_exptl_crystal_F_000 2008
_exptl_crystal_size_max 'ca 0.4'
_exptl_crystal_size_mid 0.3
_exptl_crystal_size_min 0.1
_refine_diff_density_max 0.339
_refine_diff_density_min -0.375
_refine_diff_density_rms 0.044
_refine_ls_extinction_method none
_refine_ls_goodness_of_fit_all 1.031
_refine_ls_goodness_of_fit_obs 1.075
_refine_ls_matrix_type full
_refine_ls_number_parameters 568
_refine_ls_number_reflns 7018
_refine_ls_number_restraints 0
_refine_ls_restrained_S_all 1.031
_refine_ls_restrained_S_obs 1.075
_refine_ls_R_factor_all 0.0472
_refine_ls_R_factor_obs 0.0358
_refine_ls_shift/esd_max 0.000
_refine_ls_shift/esd_mean 0.000
_refine_ls_structure_factor_coef Fsqd
_refine_ls_weighting_details 'w=1/[\s^2^(Fo^2^)+(0.0416P)^2^+1.53P] where P=(Fo^2^+2Fc^2^)/3'
_refine_ls_weighting_scheme calc
_refine_ls_wR_factor_all 0.0953
_refine_ls_wR_factor_obs 0.0890
_reflns_number_observed 5735
_reflns_number_total 7018
_reflns_observed_criterion I>2sigma(I)
_cod_data_source_file om0103557.cif
_cod_data_source_block dw3
_cod_depositor_comments
;
The following automatic conversions were performed:

'_refine_ls_weighting_scheme' value 'calc
w=1/[\s^2^(Fo^2^)+(0.0416P)^2^+1.53P] where P=(Fo^2^+2Fc^2^)/3' was
changed to 'calc'. New tag '_refine_ls_weighting_details' was
created. The value of the new tag was set to
'w=1/[\s^2^(Fo^2^)+(0.0416P)^2^+1.53P] where P=(Fo^2^+2Fc^2^)/3'.

Automatic conversion script
Id: cif_fix_values 3143 2015-03-26 13:38:13Z robertas 
;
_cod_original_cell_volume 4049.4(4)
_cod_original_sg_symbol_H-M 'P 21 / c  (no. 14)'
_cod_database_code 4077359

loop_
_symmetry_equiv_pos_as_xyz
'x, y, z'
'-x, y+1/2, -z+1/2'
'-x, -y, -z'
'x, -y-1/2, z-1/2'

loop_
_atom_site_aniso_label
_atom_site_aniso_U_11
_atom_site_aniso_U_22
_atom_site_aniso_U_33
_atom_site_aniso_U_23
_atom_site_aniso_U_13
_atom_site_aniso_U_12
Zn 0.0382(2) 0.0407(2) 0.0394(2) 0.00008(11) 0.01146(12) 0.00078(11)
C1 0.0496(15) 0.069(2) 0.0463(14) -0.0035(13) 0.0185(12) -0.0007(12)
C11 0.052(2) 0.089(2) 0.064(2) -0.007(2) 0.0260(15) -0.0003(15)
O2 0.0405(9) 0.0455(10) 0.0451(9) 0.0028(7) 0.0132(7) 0.0078(7)
C21 0.054(2) 0.074(2) 0.055(2) 0.0002(14) 0.0218(14) 0.0192(14)
C22 0.067(2) 0.088(3) 0.109(3) 0.010(2) 0.053(2) 0.016(2)
C23 0.0425(13) 0.0442(14) 0.0481(13) 0.0032(11) 0.0036(11) 0.0013(10)
C24 0.071(2) 0.048(2) 0.077(2) 0.0139(15) 0.010(2) -0.0068(14)
O3 0.0509(10) 0.0592(12) 0.0396(9) -0.0021(8) 0.0101(8) -0.0176(8)
C31 0.054(2) 0.063(2) 0.0446(14) -0.0024(12) 0.0203(12) 0.0018(12)
C32 0.114(3) 0.132(4) 0.062(2) 0.035(2) 0.031(2) 0.059(3)
C33 0.069(2) 0.089(3) 0.061(2) -0.015(2) 0.018(2) -0.038(2)
C34 0.091(3) 0.047(2) 0.154(4) -0.010(2) 0.025(3) -0.020(2)
O4 0.0437(9) 0.0367(9) 0.0609(11) 0.0032(8) 0.0024(9) -0.0002(7)
C41 0.0503(14) 0.0395(14) 0.0549(15) -0.0028(11) 0.0206(12) -0.0053(10)
C42 0.056(2) 0.053(2) 0.057(2) 0.0015(13) 0.0053(14) -0.0048(13)
C43 0.057(2) 0.048(2) 0.128(3) 0.020(2) 0.002(2) 0.0065(14)
C44 0.064(2) 0.064(2) 0.084(2) -0.005(2) 0.009(2) 0.0174(15)
B 0.0356(13) 0.0313(13) 0.0360(12) -0.0023(10) 0.0103(11) 0.0003(10)
C51 0.0374(11) 0.0293(11) 0.0327(10) 0.0011(8) 0.0101(9) 0.0022(8)
C52 0.0361(11) 0.0345(12) 0.0377(11) 0.0022(9) 0.0101(10) 0.0014(9)
F52 0.0369(7) 0.0419(8) 0.0442(7) -0.0068(6) 0.0068(6) -0.0011(5)
C53 0.0477(13) 0.0333(12) 0.0382(12) -0.0043(9) 0.0094(11) -0.0002(10)
F53 0.0553(9) 0.0450(9) 0.0583(9) -0.0206(7) 0.0126(7) -0.0035(6)
C54 0.0493(14) 0.0362(13) 0.0457(13) -0.0043(10) 0.0184(11) 0.0092(10)
F54 0.0582(9) 0.0548(10) 0.0766(11) -0.0245(8) 0.0227(8) 0.0111(7)
C55 0.0350(12) 0.0432(14) 0.0460(13) -0.0018(10) 0.0131(11) 0.0046(9)
F55 0.0378(7) 0.0601(10) 0.0733(10) -0.0160(8) 0.0191(7) 0.0049(6)
C56 0.0399(12) 0.0317(12) 0.0376(11) -0.0015(9) 0.0101(10) -0.0015(9)
F56 0.0370(7) 0.0422(8) 0.0520(8) -0.0112(6) 0.0139(6) -0.0038(5)
C61 0.0382(11) 0.0316(12) 0.0425(12) -0.0018(9) 0.0181(10) 0.0029(9)
C62 0.0412(12) 0.0365(13) 0.0482(13) -0.0040(10) 0.0170(11) 0.0017(9)
F62 0.0469(8) 0.0450(8) 0.0530(8) -0.0091(6) 0.0157(7) -0.0107(6)
C63 0.0475(14) 0.0309(13) 0.069(2) -0.0001(11) 0.0286(13) -0.0013(10)
F63 0.0624(9) 0.0417(9) 0.0895(12) -0.0005(8) 0.0342(9) -0.0130(7)
C64 0.058(2) 0.0366(14) 0.065(2) 0.0146(12) 0.0348(14) 0.0112(11)
F64 0.0746(11) 0.0499(9) 0.0851(12) 0.0277(8) 0.0434(9) 0.0106(8)
C65 0.0498(14) 0.0450(15) 0.0453(13) 0.0074(11) 0.0208(12) 0.0130(11)
F65 0.0641(9) 0.0646(10) 0.0459(8) 0.0172(7) 0.0192(7) 0.0139(8)
C66 0.0419(12) 0.0338(13) 0.0440(12) 0.0006(10) 0.0165(11) 0.0026(9)
F66 0.0489(8) 0.0449(8) 0.0399(7) 0.0003(6) 0.0084(6) -0.0026(6)
C71 0.0383(12) 0.0332(12) 0.0329(11) -0.0040(9) 0.0103(10) 0.0008(9)
C72 0.0423(12) 0.0298(12) 0.0371(11) -0.0010(9) 0.0146(10) -0.0001(9)
F72 0.0423(7) 0.0313(7) 0.0532(8) 0.0046(6) 0.0158(6) 0.0032(5)
C73 0.0388(12) 0.0360(12) 0.0393(12) 0.0004(9) 0.0125(10) 0.0071(9)
F73 0.0399(7) 0.0458(8) 0.0664(9) 0.0079(7) 0.0196(7) 0.0110(6)
C74 0.0353(12) 0.0447(14) 0.0429(12) -0.0013(10) 0.0152(10) -0.0027(9)
F74 0.0381(7) 0.0541(9) 0.0646(9) 0.0035(7) 0.0219(7) -0.0027(6)
C75 0.0461(13) 0.0329(12) 0.0419(12) 0.0015(10) 0.0172(11) -0.0030(9)
F75 0.0533(8) 0.0410(8) 0.0674(9) 0.0128(7) 0.0263(7) -0.0031(6)
C76 0.0402(12) 0.0337(12) 0.0372(11) 0.0027(9) 0.0112(10) 0.0055(9)
F76 0.0431(7) 0.0376(7) 0.0519(8) 0.0098(6) 0.0154(6) 0.0068(6)
C81 0.0374(12) 0.0380(13) 0.0369(11) -0.0038(9) 0.0133(10) -0.0037(9)
C82 0.0394(12) 0.0379(13) 0.0397(12) -0.0038(10) 0.0135(10) -0.0027(9)
F82 0.0484(8) 0.0410(8) 0.0417(7) 0.0011(6) 0.0092(6) 0.0064(6)
C83 0.0366(12) 0.0517(15) 0.0376(12) 0.0019(10) 0.0099(10) -0.0061(10)
F83 0.0486(8) 0.0667(10) 0.0390(7) 0.0087(7) 0.0065(7) 0.0008(7)
C84 0.0452(14) 0.060(2) 0.0347(12) -0.0080(11) 0.0141(11) -0.0131(11)
F84 0.0594(9) 0.0808(11) 0.0338(7) -0.0137(7) 0.0138(7) -0.0144(8)
C85 0.0478(14) 0.0461(15) 0.0466(13) -0.0140(11) 0.0222(12) -0.0081(11)
F85 0.0687(10) 0.0591(10) 0.0544(9) -0.0225(7) 0.0265(8) -0.0036(7)
C86 0.0384(12) 0.0417(13) 0.0408(12) -0.0046(10) 0.0137(10) -0.0033(9)
F86 0.0496(8) 0.0416(8) 0.0480(8) -0.0060(6) 0.0156(7) 0.0064(6)

loop_
_atom_site_label
_atom_site_type_symbol
_atom_site_fract_x
_atom_site_fract_y
_atom_site_fract_z
_atom_site_U_iso_or_equiv
_atom_site_thermal_displace_type
_atom_site_occupancy
_atom_site_calc_flag
_atom_site_refinement_flags
Zn Zn 0.22812(2) 0.20431(2) 0.06593(2) 0.03962(9) Uani 1 d .
C1 C 0.1740(2) 0.1825(2) 0.1505(2) 0.0542(7) Uani 1 d .
H1A H 0.2033(2) 0.1321(2) 0.1776(2) 0.065 Uiso 1 calc R
H1B H 0.1919(2) 0.2285(2) 0.1875(2) 0.065 Uiso 1 calc R
C11 C 0.0664(2) 0.1719(2) 0.1271(2) 0.0665(8) Uani 1 d .
H11A H 0.0481(2) 0.1616(2) 0.1729(2) 0.100 Uiso 1 calc R
H11B H 0.0474(2) 0.1253(2) 0.0919(2) 0.100 Uiso 1 calc R
H11C H 0.0360(2) 0.2220(2) 0.1019(2) 0.100 Uiso 1 calc R
O2 O 0.36038(11) 0.14688(10) 0.07889(10) 0.0438(4) Uani 1 d .
C21 C 0.3928(2) 0.1099(2) 0.0187(2) 0.0602(7) Uani 1 d .
H21A H 0.3549(2) 0.1319(2) -0.0316(2) 0.072 Uiso 1 calc R
H21B H 0.3825(2) 0.0498(2) 0.0181(2) 0.072 Uiso 1 calc R
C22 C 0.4962(2) 0.1263(2) 0.0290(2) 0.0820(11) Uani 1 d .
H22A H 0.5131(2) 0.1002(2) -0.0127(2) 0.123 Uiso 1 calc R
H22B H 0.5344(2) 0.1035(2) 0.0781(2) 0.123 Uiso 1 calc R
H22C H 0.5067(2) 0.1857(2) 0.0284(2) 0.123 Uiso 1 calc R
C23 C 0.4085(2) 0.1170(2) 0.15753(15) 0.0474(6) Uani 1 d .
H23A H 0.3858(2) 0.1488(2) 0.19400(15) 0.057 Uiso 1 calc R
H23B H 0.4760(2) 0.1279(2) 0.16988(15) 0.057 Uiso 1 calc R
C24 C 0.3943(2) 0.0259(2) 0.1688(2) 0.0686(9) Uani 1 d .
H24A H 0.4278(2) 0.0104(2) 0.2217(2) 0.103 Uiso 1 calc R
H24B H 0.4180(2) -0.0062(2) 0.1339(2) 0.103 Uiso 1 calc R
H24C H 0.3278(2) 0.0147(2) 0.1580(2) 0.103 Uiso 1 calc R
O3 O 0.16404(12) 0.17004(12) -0.04681(10) 0.0508(4) Uani 1 d .
C31 C 0.1841(2) 0.2034(2) -0.11447(15) 0.0527(6) Uani 1 d .
H31A H 0.2017(2) 0.1577(2) -0.14266(15) 0.063 Uiso 1 calc R
H31B H 0.2379(2) 0.2413(2) -0.09734(15) 0.063 Uiso 1 calc R
C32 C 0.1025(3) 0.2487(3) -0.1678(2) 0.1020(15) Uani 1 d .
H32A H 0.1194(3) 0.2696(3) -0.2116(2) 0.153 Uiso 1 calc R
H32B H 0.0856(3) 0.2948(3) -0.1406(2) 0.153 Uiso 1 calc R
H32C H 0.0494(3) 0.2112(3) -0.1859(2) 0.153 Uiso 1 calc R
C33 C 0.0934(2) 0.1037(2) -0.0639(2) 0.0733(10) Uani 1 d .
H33A H 0.0694(2) 0.0949(2) -0.1199(2) 0.088 Uiso 1 calc R
H33B H 0.0405(2) 0.1206(2) -0.0464(2) 0.088 Uiso 1 calc R
C34 C 0.1333(3) 0.0259(2) -0.0256(3) 0.1001(14) Uani 1 d .
H34A H 0.0852(3) -0.0167(2) -0.0379(3) 0.150 Uiso 1 calc R
H34B H 0.1561(3) 0.0344(2) 0.0298(3) 0.150 Uiso 1 calc R
H34C H 0.1849(3) 0.0087(2) -0.0436(3) 0.150 Uiso 1 calc R
O4 O 0.26666(12) 0.32256(11) 0.03891(11) 0.0503(4) Uani 1 d .
C41 C 0.3644(2) 0.3487(2) 0.05735(15) 0.0473(6) Uani 1 d .
H41A H 0.3673(2) 0.3996(2) 0.02869(15) 0.057 Uiso 1 calc R
H41B H 0.4000(2) 0.3056(2) 0.04069(15) 0.057 Uiso 1 calc R
C42 C 0.4092(2) 0.3645(2) 0.1426(2) 0.0582(7) Uani 1 d .
H42A H 0.4739(2) 0.3817(2) 0.1524(2) 0.087 Uiso 1 calc R
H42B H 0.4076(2) 0.3140(2) 0.1712(2) 0.087 Uiso 1 calc R
H42C H 0.3749(2) 0.4079(2) 0.1592(2) 0.087 Uiso 1 calc R
C43 C 0.2025(2) 0.3948(2) 0.0248(3) 0.0839(12) Uani 1 d .
H43A H 0.1894(2) 0.4131(2) -0.0289(3) 0.101 Uiso 1 calc R
H43B H 0.2337(2) 0.4406(2) 0.0585(3) 0.101 Uiso 1 calc R
C44 C 0.1124(2) 0.3757(2) 0.0391(2) 0.0739(9) Uani 1 d .
H44A H 0.0728(2) 0.4247(2) 0.0291(2) 0.111 Uiso 1 calc R
H44B H 0.1249(2) 0.3587(2) 0.0924(2) 0.111 Uiso 1 calc R
H44C H 0.0805(2) 0.3312(2) 0.0050(2) 0.111 Uiso 1 calc R
B B 0.7169(2) 0.2109(2) 0.37492(15) 0.0345(5) Uani 1 d .
C51 C 0.7639(2) 0.13225(13) 0.33938(12) 0.0333(5) Uani 1 d .
C52 C 0.7153(2) 0.07011(14) 0.28843(13) 0.0364(5) Uani 1 d .
F52 F 0.61894(9) 0.06541(8) 0.26523(8) 0.0424(3) Uani 1 d .
C53 C 0.7591(2) 0.00924(14) 0.25759(13) 0.0407(5) Uani 1 d .
F53 F 0.70670(10) -0.04852(9) 0.20727(9) 0.0541(4) Uani 1 d .
C54 C 0.8563(2) 0.00742(15) 0.27684(14) 0.0429(5) Uani 1 d .
F54 F 0.90015(11) -0.05202(10) 0.24783(10) 0.0628(4) Uani 1 d .
C55 C 0.9083(2) 0.0682(2) 0.32584(14) 0.0413(5) Uani 1 d .
F55 F 1.00363(10) 0.06793(10) 0.34473(10) 0.0567(4) Uani 1 d .
C56 C 0.8616(2) 0.12897(14) 0.35385(13) 0.0369(5) Uani 1 d .
F56 F 0.91695(9) 0.18919(8) 0.39896(8) 0.0437(3) Uani 1 d .
C61 C 0.7309(2) 0.29003(14) 0.32019(13) 0.0362(5) Uani 1 d .
C62 C 0.7991(2) 0.35262(15) 0.34167(14) 0.0413(5) Uani 1 d .
F62 F 0.85856(10) 0.35807(9) 0.41584(8) 0.0483(3) Uani 1 d .
C63 C 0.8126(2) 0.41306(15) 0.2908(2) 0.0466(6) Uani 1 d .
F63 F 0.88160(11) 0.47144(9) 0.31702(11) 0.0621(4) Uani 1 d .
C64 C 0.7567(2) 0.4139(2) 0.2142(2) 0.0494(6) Uani 1 d .
F64 F 0.76841(12) 0.47220(10) 0.16429(11) 0.0656(5) Uani 1 d .
C65 C 0.6887(2) 0.3527(2) 0.18875(14) 0.0453(6) Uani 1 d .
F65 F 0.63424(11) 0.34989(10) 0.11319(8) 0.0577(4) Uani 1 d .
C66 C 0.6784(2) 0.29302(14) 0.24128(14) 0.0392(5) Uani 1 d .
F66 F 0.61183(10) 0.23341(9) 0.21110(8) 0.0459(3) Uani 1 d .
C71 C 0.6046(2) 0.19439(14) 0.36973(12) 0.0350(5) Uani 1 d .
C72 C 0.5297(2) 0.25066(14) 0.34437(13) 0.0359(5) Uani 1 d .
F72 F 0.54291(9) 0.32801(8) 0.31850(8) 0.0421(3) Uani 1 d .
C73 C 0.4380(2) 0.23372(14) 0.34355(13) 0.0380(5) Uani 1 d .
F73 F 0.36841(9) 0.29143(9) 0.31765(9) 0.0500(4) Uani 1 d .
C74 C 0.4162(2) 0.1573(2) 0.36855(14) 0.0403(5) Uani 1 d .
F74 F 0.32654(9) 0.13908(9) 0.36617(9) 0.0509(4) Uani 1 d .
C75 C 0.4880(2) 0.09938(14) 0.39635(13) 0.0395(5) Uani 1 d .
F75 F 0.46795(10) 0.02399(9) 0.42069(9) 0.0522(4) Uani 1 d .
C76 C 0.5788(2) 0.11976(14) 0.39786(13) 0.0373(5) Uani 1 d .
F76 F 0.64638(9) 0.06073(8) 0.42773(8) 0.0441(3) Uani 1 d .
C81 C 0.7676(2) 0.22583(15) 0.46979(13) 0.0371(5) Uani 1 d .
C82 C 0.8272(2) 0.17100(15) 0.52326(13) 0.0387(5) Uani 1 d .
F82 F 0.85258(9) 0.09605(9) 0.50036(8) 0.0449(3) Uani 1 d .
C83 C 0.8648(2) 0.1872(2) 0.60242(14) 0.0424(5) Uani 1 d .
F83 F 0.92511(10) 0.13246(10) 0.65001(8) 0.0531(4) Uani 1 d .
C84 C 0.8409(2) 0.2598(2) 0.63264(14) 0.0464(6) Uani 1 d .
F84 F 0.87689(11) 0.27610(11) 0.70966(8) 0.0582(4) Uani 1 d .
C85 C 0.7796(2) 0.3150(2) 0.58326(15) 0.0451(6) Uani 1 d .
F85 F 0.75356(12) 0.38613(10) 0.61215(9) 0.0590(4) Uani 1 d .
C86 C 0.7456(2) 0.29726(15) 0.50467(14) 0.0400(5) Uani 1 d .
F86 F 0.68680(10) 0.35558(8) 0.45970(8) 0.0464(3) Uani 1 d .

loop_
_atom_type_symbol
_atom_type_description
_atom_type_scat_dispersion_real
_atom_type_scat_dispersion_imag
_atom_type_scat_source
C C 0.0033 0.0016 'International Tables Vol C Tables 4.2.6.8 and 6.1.1.4'
H H 0.0000 0.0000 'International Tables Vol C Tables 4.2.6.8 and 6.1.1.4'
B B 0.0013 0.0007 'International Tables Vol C Tables 4.2.6.8 and 6.1.1.4'
F F 0.0171 0.0103 'International Tables Vol C Tables 4.2.6.8 and 6.1.1.4'
O O 0.0106 0.0060 'International Tables Vol C Tables 4.2.6.8 and 6.1.1.4'
Zn Zn 0.2839 1.4301 'International Tables Vol C Tables 4.2.6.8 and 6.1.1.4'

loop_
_geom_angle_atom_site_label_1
_geom_angle_atom_site_label_2
_geom_angle_atom_site_label_3
_geom_angle
C1 Zn O3 123.60(9)
C1 Zn O4 123.59(11)
O3 Zn O4 94.95(7)
C1 Zn O2 115.37(10)
O3 Zn O2 96.96(7)
O4 Zn O2 96.09(7)
C11 C1 Zn 116.8(2)
C11 C1 H1A 108.1(2)
Zn C1 H1A 108.10(9)
C11 C1 H1B 108.1(2)
Zn C1 H1B 108.10(9)
H1A C1 H1B 107.3
C1 C11 H11A 109.5(2)
C1 C11 H11B 109.5(2)
H11A C11 H11B 109.5
C1 C11 H11C 109.5(2)
H11A C11 H11C 109.5
H11B C11 H11C 109.5
C21 O2 C23 115.0(2)
C21 O2 Zn 127.62(15)
C23 O2 Zn 113.93(14)
O2 C21 C22 113.6(3)
O2 C21 H21A 108.84(13)
C22 C21 H21A 108.8(2)
O2 C21 H21B 108.8(2)
C22 C21 H21B 108.8(2)
H21A C21 H21B 107.7
C21 C22 H22A 109.5(2)
C21 C22 H22B 109.5(2)
H22A C22 H22B 109.5
C21 C22 H22C 109.5(2)
H22A C22 H22C 109.5
H22B C22 H22C 109.5
O2 C23 C24 113.9(2)
O2 C23 H23A 108.79(12)
C24 C23 H23A 108.8(2)
O2 C23 H23B 108.79(12)
C24 C23 H23B 108.8(2)
H23A C23 H23B 107.7
C23 C24 H24A 109.5(2)
C23 C24 H24B 109.5(2)
H24A C24 H24B 109.5
C23 C24 H24C 109.5(2)
H24A C24 H24C 109.5
H24B C24 H24C 109.5
C31 O3 C33 114.5(2)
C31 O3 Zn 126.21(15)
C33 O3 Zn 119.2(2)
O3 C31 C32 112.8(3)
O3 C31 H31A 109.04(14)
C32 C31 H31A 109.0(2)
O3 C31 H31B 109.04(13)
C32 C31 H31B 109.0(2)
H31A C31 H31B 107.8
C31 C32 H32A 109.5(2)
C31 C32 H32B 109.5(2)
H32A C32 H32B 109.5
C31 C32 H32C 109.5(2)
H32A C32 H32C 109.5
H32B C32 H32C 109.5
O3 C33 C34 111.2(3)
O3 C33 H33A 109.39(14)
C34 C33 H33A 109.4(2)
O3 C33 H33B 109.4(2)
C34 C33 H33B 109.4(2)
H33A C33 H33B 108.0
C33 C34 H34A 109.5(2)
C33 C34 H34B 109.5(2)
H34A C34 H34B 109.5
C33 C34 H34C 109.5(2)
H34A C34 H34C 109.5
H34B C34 H34C 109.5
C41 O4 C43 111.3(2)
C41 O4 Zn 122.67(14)
C43 O4 Zn 123.1(2)
O4 C41 C42 112.1(2)
O4 C41 H41A 109.18(12)
C42 C41 H41A 109.18(15)
O4 C41 H41B 109.18(13)
C42 C41 H41B 109.2(2)
H41A C41 H41B 107.9
C41 C42 H42A 109.47(15)
C41 C42 H42B 109.47(15)
H42A C42 H42B 109.5
C41 C42 H42C 109.5(2)
H42A C42 H42C 109.5
H42B C42 H42C 109.5
O4 C43 C44 112.5(3)
O4 C43 H43A 109.1(2)
C44 C43 H43A 109.1(2)
O4 C43 H43B 109.1(2)
C44 C43 H43B 109.1(2)
H43A C43 H43B 107.8
C43 C44 H44A 109.5(2)
C43 C44 H44B 109.5(2)
H44A C44 H44B 109.5
C43 C44 H44C 109.5(2)
H44A C44 H44C 109.5
H44B C44 H44C 109.5
C61 B C81 113.9(2)
C61 B C51 101.5(2)
C81 B C51 113.5(2)
C61 B C71 113.5(2)
C81 B C71 101.8(2)
C51 B C71 113.2(2)
C52 C51 C56 113.0(2)
C52 C51 B 127.0(2)
C56 C51 B 119.7(2)
F52 C52 C53 114.8(2)
F52 C52 C51 121.3(2)
C53 C52 C51 123.9(2)
F53 C53 C54 119.4(2)
F53 C53 C52 120.4(2)
C54 C53 C52 120.1(2)
F54 C54 C53 120.9(2)
F54 C54 C55 120.3(2)
C53 C54 C55 118.8(2)
F55 C55 C54 119.6(2)
F55 C55 C56 121.2(2)
C54 C55 C56 119.2(2)
F56 C56 C55 116.1(2)
F56 C56 C51 119.0(2)
C55 C56 C51 124.9(2)
C62 C61 C66 112.7(2)
C62 C61 B 126.8(2)
C66 C61 B 120.1(2)
F62 C62 C61 120.9(2)
F62 C62 C63 115.1(2)
C61 C62 C63 123.9(2)
F63 C63 C64 119.8(2)
F63 C63 C62 119.8(2)
C64 C63 C62 120.4(2)
F64 C64 C63 121.2(2)
F64 C64 C65 120.2(2)
C63 C64 C65 118.6(2)
F65 C65 C64 120.4(2)
F65 C65 C66 120.6(2)
C64 C65 C66 119.1(2)
F66 C66 C65 115.5(2)
F66 C66 C61 119.3(2)
C65 C66 C61 125.2(2)
C72 C71 C76 112.9(2)
C72 C71 B 126.9(2)
C76 C71 B 120.0(2)
F72 C72 C73 115.0(2)
F72 C72 C71 121.0(2)
C73 C72 C71 124.0(2)
F73 C73 C74 119.0(2)
F73 C73 C72 120.8(2)
C74 C73 C72 120.2(2)
F74 C74 C73 120.9(2)
F74 C74 C75 120.5(2)
C73 C74 C75 118.6(2)
F75 C75 C76 121.3(2)
F75 C75 C74 119.6(2)
C76 C75 C74 119.2(2)
F76 C76 C75 116.1(2)
F76 C76 C71 118.9(2)
C75 C76 C71 125.0(2)
C86 C81 C82 112.9(2)
C86 C81 B 119.4(2)
C82 C81 B 127.5(2)
F82 C82 C83 114.7(2)
F82 C82 C81 121.2(2)
C83 C82 C81 124.0(2)
F83 C83 C84 119.7(2)
F83 C83 C82 120.6(2)
C84 C83 C82 119.7(2)
F84 C84 C83 120.3(2)
F84 C84 C85 120.8(2)
C83 C84 C85 118.9(2)
F85 C85 C84 119.9(2)
F85 C85 C86 120.8(2)
C84 C85 C86 119.4(2)
F86 C86 C85 115.7(2)
F86 C86 C81 119.3(2)
C85 C86 C81 124.9(2)

loop_
_geom_bond_atom_site_label_1
_geom_bond_atom_site_label_2
_geom_bond_distance
Zn C1 1.964(3)
Zn O3 2.031(2)
Zn O4 2.072(2)
Zn O2 2.110(2)
C1 C11 1.527(4)
C1 H1A 0.97
C1 H1B 0.97
C11 H11A 0.96
C11 H11B 0.96
C11 H11C 0.96
O2 C21 1.444(3)
O2 C23 1.454(3)
C21 C22 1.507(4)
C21 H21A 0.97
C21 H21B 0.97
C22 H22A 0.96
C22 H22B 0.96
C22 H22C 0.96
C23 C24 1.492(4)
C23 H23A 0.97
C23 H23B 0.97
C24 H24A 0.96
C24 H24B 0.96
C24 H24C 0.96
O3 C31 1.445(3)
O3 C33 1.452(3)
C31 C32 1.477(4)
C31 H31A 0.97
C31 H31B 0.97
C32 H32A 0.96
C32 H32B 0.96
C32 H32C 0.96
C33 C34 1.453(5)
C33 H33A 0.97
C33 H33B 0.97
C34 H34A 0.96
C34 H34B 0.96
C34 H34C 0.96
O4 C41 1.443(3)
O4 C43 1.465(3)
C41 C42 1.493(4)
C41 H41A 0.97
C41 H41B 0.97
C42 H42A 0.96
C42 H42B 0.96
C42 H42C 0.96
C43 C44 1.470(5)
C43 H43A 0.97
C43 H43B 0.97
C44 H44A 0.96
C44 H44B 0.96
C44 H44C 0.96
B C61 1.654(3)
B C81 1.657(3)
B C51 1.658(3)
B C71 1.659(3)
C51 C52 1.389(3)
C51 C56 1.390(3)
C52 F52 1.359(2)
C52 C53 1.378(3)
C53 F53 1.354(3)
C53 C54 1.372(3)
C54 F54 1.345(3)
C54 C55 1.374(3)
C55 F55 1.346(3)
C55 C56 1.376(3)
C56 F56 1.356(2)
C61 C62 1.387(3)
C61 C66 1.393(3)
C62 F62 1.355(3)
C62 C63 1.387(3)
C63 F63 1.355(3)
C63 C64 1.370(4)
C64 F64 1.343(3)
C64 C65 1.374(4)
C65 F65 1.350(3)
C65 C66 1.385(3)
C66 F66 1.355(3)
C71 C72 1.389(3)
C71 C76 1.394(3)
C72 F72 1.355(3)
C72 C73 1.382(3)
C73 F73 1.352(2)
C73 C74 1.373(3)
C74 F74 1.347(3)
C74 C75 1.380(3)
C75 F75 1.344(3)
C75 C76 1.376(3)
C76 F76 1.358(2)
C81 C86 1.389(3)
C81 C82 1.393(3)
C82 F82 1.356(3)
C82 C83 1.385(3)
C83 F83 1.348(3)
C83 C84 1.372(4)
C84 F84 1.348(3)
C84 C85 1.374(4)
C85 F85 1.354(3)
C85 C86 1.377(3)
C86 F86 1.356(3)
